data_2207864
loop_
_publ_author_name
'Liu, Shaojie'
'Ma, Mingliang'
'Zhou, Hongyu'
'Li, Yan'
'Han, Ling'

_publ_section_title
;
 (<i>E</i>)-2-(Hydroxyimino)-<i>N</i>-phenylacetamide
;
_journal_coeditor_code RZ6147
_journal_issue 1
_journal_name_full 'Acta Crystallographica Section E'
_journal_page_first o316
_journal_page_last o317
_journal_paper_doi 10.1107/S1600536805042030
_journal_volume 62
_journal_year 2006
_chemical_formula_iupac 'C8 H8 N2 O2'
_chemical_formula_moiety 'C8 H8 N2 O2'
_chemical_formula_sum 'C8 H8 N2 O2'
_chemical_formula_weight 164.16
_chemical_melting_point 448
_chemical_name_systematic
;
(E)-2-(hydroxyimino)-N-phenylacetamide
;
_space_group_IT_number 61
_symmetry_cell_setting orthorhombic
_symmetry_space_group_name_Hall '-P 2ac 2ab'
_symmetry_space_group_name_H-M 'P b c a'
_atom_sites_solution_hydrogens geom
_atom_sites_solution_primary direct
_atom_sites_solution_secondary difmap
_cell_angle_alpha 90.00
_cell_angle_beta 90.00
_cell_angle_gamma 90.00
_cell_formula_units_Z 8
_cell_length_a 9.6551(11)
_cell_length_b 9.1665(10)
_cell_length_c 17.673(2)
_cell_measurement_reflns_used 2586
_cell_measurement_temperature 293(2)
_cell_measurement_theta_max 49.524
_cell_measurement_theta_min 4.610
_cell_volume 1564.1(3)
_computing_cell_refinement 'SAINT (Bruker, 1997)'
_computing_data_collection 'SMART (Bruker, 1997)'
_computing_data_reduction SAINT
_computing_molecular_graphics 'SHELXTL (Bruker, 1997)'
_computing_publication_material SHELXTL
_computing_structure_refinement 'SHELXL97 (Sheldrick, 1997)'
_computing_structure_solution 'SHELXS97 (Sheldrick, 1997)'
_diffrn_ambient_temperature 293(2)
_diffrn_measured_fraction_theta_full 1.000
_diffrn_measured_fraction_theta_max 1.000
_diffrn_measurement_device_type 'Bruker SMART CCD area-detector'
_diffrn_measurement_method '\f and \w'
_diffrn_radiation_monochromator graphite
_diffrn_radiation_source 'fine-focus sealed tube'
_diffrn_radiation_type MoK\a
_diffrn_radiation_wavelength 0.71073
_diffrn_reflns_av_R_equivalents 0.1152
_diffrn_reflns_av_sigmaI/netI 0.0535
_diffrn_reflns_limit_h_max 12
_diffrn_reflns_limit_h_min -9
_diffrn_reflns_limit_k_max 11
_diffrn_reflns_limit_k_min -11
_diffrn_reflns_limit_l_max 20
_diffrn_reflns_limit_l_min -22
_diffrn_reflns_number 8540
_diffrn_reflns_theta_full 26.99
_diffrn_reflns_theta_max 26.99
_diffrn_reflns_theta_min 2.30
_diffrn_standards_decay_% 0
_diffrn_standards_number 0
_exptl_absorpt_coefficient_mu 0.103
_exptl_absorpt_correction_T_max 0.970
_exptl_absorpt_correction_T_min 0.764
_exptl_absorpt_correction_type multi-scan
_exptl_absorpt_process_details '(SADABS; Sheldrick, 1996)'
_exptl_crystal_colour colourless
_exptl_crystal_density_diffrn 1.394
_exptl_crystal_density_method 'not measured'
_exptl_crystal_description block
_exptl_crystal_F_000 688
_exptl_crystal_size_max 0.51
_exptl_crystal_size_mid 0.47
_exptl_crystal_size_min 0.33
_refine_diff_density_max 0.239
_refine_diff_density_min -0.208
_refine_ls_extinction_coef 0.014(4)
_refine_ls_extinction_expression Fc^*^=kFc[1+0.001xFc^2^\l^3^/sin(2\q)]^-1/4^
_refine_ls_extinction_method SHELXL97
_refine_ls_goodness_of_fit_ref 0.988
_refine_ls_hydrogen_treatment refall
_refine_ls_matrix_type full
_refine_ls_number_parameters 142
_refine_ls_number_reflns 1710
_refine_ls_number_restraints 0
_refine_ls_restrained_S_all 0.988
_refine_ls_R_factor_all 0.0591
_refine_ls_R_factor_gt 0.0479
_refine_ls_shift/su_max 0.000
_refine_ls_shift/su_mean 0.000
_refine_ls_structure_factor_coef Fsqd
_refine_ls_weighting_details 'calc w = 1/[\s^2^(Fo^2^)+(0.087P)^2^] where P = (Fo^2^+2Fc^2^)/3'
_refine_ls_weighting_scheme calc
_refine_ls_wR_factor_gt 0.1314
_refine_ls_wR_factor_ref 0.1394
_reflns_number_gt 1316
_reflns_number_total 1710
_reflns_threshold_expression I>2\s(I)
_cod_data_source_file rz6147.cif
_cod_data_source_block I
_cod_depositor_comments
;
The following automatic conversions were performed:
'_symmetry_cell_setting' value 'Orthorhombic' changed to 'orthorhombic'
according to '/home/saulius/struct/CIF-dictionaries/cif_core.dic'
dictionary named 'cif_core.dic' version 2.4.1 from 2010-06-29.

Automatic conversion script
Id: cif_fix_enum 1527 2010-12-29 10:47:43Z saulius 

The following automatic conversions were performed:

'_chemical_melting_point' value '448K' was changed to '448' - the
value should be numeric and without a unit designator.

Automatic conversion script
Id: cif_fix_values 1646 2011-03-28 12:23:43Z adriana 

The following automatic conversions were performed:

'_chemical_melting_point' value '448K' was changed to '448' - the
value should be numeric and without a unit
designator.

'_symmetry_cell_setting' value 'Orthorhombic' changed to
'orthorhombic' according to
/home/saulius/struct/CIF-dictionaries/cif_core.dic dictionary named
'cif_core.dic' version 2.4.1 from 2010-06-29.

Automatic conversion script
Id: cif_fix_values 1715 2011-07-08 13:25:40Z adriana 
;
_cod_database_code 2207864
_cod_database_fobs_code 2207864

loop_
_symmetry_equiv_pos_as_xyz
'x, y, z'
'-x+1/2, -y, z+1/2'
'-x, y+1/2, -z+1/2'
'x+1/2, -y+1/2, -z'
'-x, -y, -z'
'x-1/2, y, -z-1/2'
'x, -y-1/2, z-1/2'
'-x-1/2, y-1/2, z'

loop_
_atom_site_label
_atom_site_fract_x
_atom_site_fract_y
_atom_site_fract_z
_atom_site_U_iso_or_equiv
_atom_site_adp_type
_atom_site_calc_flag
_atom_site_occupancy
_atom_site_type_symbol
O1 0.66161(12) 1.18186(11) 0.42893(7) 0.0573(4) Uani d 1 O
O2 0.95936(13) 1.11072(14) 0.58949(7) 0.0622(4) Uani d 1 O
N1 0.62442(14) 0.93660(13) 0.43406(7) 0.0483(4) Uani d 1 N
N2 0.86575(13) 1.14534(13) 0.53268(7) 0.0476(4) Uani d 1 N
C1 0.52623(14) 0.91247(15) 0.37619(8) 0.0444(4) Uani d 1 C
C2 0.48807(19) 1.01550(19) 0.32307(9) 0.0587(5) Uani d 1 C
C3 0.3919(2) 0.9790(2) 0.26803(10) 0.0671(5) Uani d 1 C
C4 0.3332(2) 0.8436(2) 0.26599(11) 0.0689(5) Uani d 1 C
C5 0.3729(2) 0.7405(2) 0.31822(10) 0.0693(5) Uani d 1 C
C6 0.46916(17) 0.77368(19) 0.37263(9) 0.0562(4) Uani d 1 C
C7 0.68479(14) 1.06102(14) 0.45590(8) 0.0437(4) Uani d 1 C
C8 0.78712(16) 1.03994(16) 0.51731(8) 0.0477(4) Uani d 1 C
H1 0.6532(18) 0.854(2) 0.4560(11) 0.063(5) Uiso d 1 H
H2 0.5335(16) 1.105(2) 0.3234(10) 0.059(5) Uiso d 1 H
H3 0.3719(18) 1.049(2) 0.2317(11) 0.072(5) Uiso d 1 H
H4 0.266(2) 0.816(2) 0.2313(12) 0.083(6) Uiso d 1 H
H5 0.327(2) 0.647(2) 0.3169(13) 0.088(7) Uiso d 1 H
H6 0.505(2) 0.700(2) 0.4115(12) 0.072(5) Uiso d 1 H
H8 0.7932(17) 0.9489(18) 0.5438(10) 0.056(4) Uiso d 1 H
H2A 1.016(2) 1.190(3) 0.5903(13) 0.087(7) Uiso d 1 H

loop_
_atom_site_aniso_label
_atom_site_aniso_U_11
_atom_site_aniso_U_22
_atom_site_aniso_U_33
_atom_site_aniso_U_12
_atom_site_aniso_U_13
_atom_site_aniso_U_23
O1 0.0656(7) 0.0376(6) 0.0687(8) 0.0014(5) -0.0066(5) 0.0095(5)
O2 0.0683(8) 0.0565(7) 0.0617(8) -0.0098(6) -0.0144(6) 0.0052(5)
N1 0.0613(8) 0.0350(7) 0.0485(7) 0.0011(5) -0.0050(6) 0.0040(5)
N2 0.0559(8) 0.0427(7) 0.0441(7) -0.0005(5) 0.0022(5) 0.0002(5)
C1 0.0502(8) 0.0434(8) 0.0397(8) 0.0029(6) 0.0047(6) -0.0027(6)
C2 0.0804(12) 0.0465(9) 0.0490(9) 0.0068(8) -0.0045(8) 0.0020(7)
C3 0.0882(13) 0.0664(11) 0.0466(10) 0.0204(10) -0.0083(9) 0.0006(8)
C4 0.0700(11) 0.0840(14) 0.0525(10) 0.0047(10) -0.0115(9) -0.0101(9)
C5 0.0800(12) 0.0710(12) 0.0569(10) -0.0177(10) -0.0103(9) -0.0011(9)
C6 0.0654(11) 0.0546(9) 0.0487(9) -0.0082(7) -0.0045(7) 0.0042(7)
C7 0.0490(8) 0.0362(7) 0.0459(8) 0.0010(6) 0.0073(6) 0.0016(6)
C8 0.0573(9) 0.0363(8) 0.0496(9) -0.0010(6) 0.0021(7) 0.0035(6)

loop_
_atom_type_symbol
_atom_type_description
_atom_type_scat_dispersion_real
_atom_type_scat_dispersion_imag
_atom_type_scat_source
C C 0.0033 0.0016 'International Tables Vol C Tables 4.2.6.8 and 6.1.1.4'
H H 0.0000 0.0000 'International Tables Vol C Tables 4.2.6.8 and 6.1.1.4'
N N 0.0061 0.0033 'International Tables Vol C Tables 4.2.6.8 and 6.1.1.4'
O O 0.0106 0.0060 'International Tables Vol C Tables 4.2.6.8 and 6.1.1.4'

loop_
_geom_angle_atom_site_label_1
_geom_angle_atom_site_label_2
_geom_angle_atom_site_label_3
_geom_angle
N2 O2 H2A 102.7(15)
C7 N1 C1 129.43(13)
C7 N1 H1 117.4(12)
C1 N1 H1 113.0(12)
C8 N2 O2 111.93(12)
C2 C1 C6 119.34(15)
C2 C1 N1 124.34(14)
C6 C1 N1 116.30(13)
C1 C2 C3 119.36(17)
C1 C2 H2 118.3(11)
C3 C2 H2 122.2(11)
C4 C3 C2 121.10(18)
C4 C3 H3 121.8(12)
C2 C3 H3 117.1(12)
C3 C4 C5 119.44(18)
C3 C4 H4 123.6(13)
C5 C4 H4 116.9(13)
C6 C5 C4 120.46(19)
C6 C5 H5 121.6(14)
C4 C5 H5 117.9(14)
C5 C6 C1 120.27(16)
C5 C6 H6 123.6(12)
C1 C6 H6 116.1(12)
O1 C7 N1 125.34(14)
O1 C7 C8 121.64(13)
N1 C7 C8 113.02(12)
N2 C8 C7 117.43(13)
N2 C8 H8 121.8(10)
C7 C8 H8 120.8(10)

loop_
_geom_bond_atom_site_label_1
_geom_bond_atom_site_label_2
_geom_bond_distance
O1 C7 1.2265(17)
O2 N2 1.3876(17)
O2 H2A 0.91(2)
N1 C7 1.3377(18)
N1 C1 1.4120(19)
N1 H1 0.89(2)
N2 C8 1.2584(19)
C1 C2 1.382(2)
C1 C6 1.388(2)
C2 C3 1.386(2)
C2 H2 0.930(18)
C3 C4 1.364(3)
C3 H3 0.93(2)
C4 C5 1.375(3)
C4 H4 0.93(2)
C5 C6 1.372(2)
C5 H5 0.96(2)
C6 H6 1.02(2)
C7 C8 1.480(2)
C8 H8 0.958(17)

loop_
_geom_hbond_atom_site_label_D
_geom_hbond_atom_site_label_H
_geom_hbond_atom_site_label_A
_geom_hbond_site_symmetry_A
_geom_hbond_distance_DH
_geom_hbond_distance_HA
_geom_hbond_distance_DA
_geom_hbond_angle_DHA
O2 H2A O1 4_576 0.91(2) 1.86(3) 2.7448(17) 163(2)
N1 H1 O1 8_755 0.89(2) 2.434(18) 3.1191(17) 133.9(15)
N1 H1 N2 8_755 0.89(2) 2.35(2) 3.1898(17) 156.0(15)

loop_
_geom_torsion_atom_site_label_1
_geom_torsion_atom_site_label_2
_geom_torsion_atom_site_label_3
_geom_torsion_atom_site_label_4
_geom_torsion
C7 N1 C1 C2 9.6(3)
C7 N1 C1 C6 -172.32(15)
C6 C1 C2 C3 1.0(2)
N1 C1 C2 C3 179.05(15)
C1 C2 C3 C4 0.7(3)
C2 C3 C4 C5 -1.7(3)
C3 C4 C5 C6 0.9(3)
C4 C5 C6 C1 0.9(3)
C2 C1 C6 C5 -1.9(2)
N1 C1 C6 C5 179.98(15)
C1 N1 C7 O1 1.7(3)
C1 N1 C7 C8 -177.72(14)
O2 N2 C8 C7 -178.22(12)
O1 C7 C8 N2 -11.3(2)
N1 C7 C8 N2 168.19(13)

loop_
_cod_related_entry_id
_cod_related_entry_database
_cod_related_entry_code
1 ChemSpider 5259039
